data_7705422
loop_
_publ_author_name
'R\"osch, Andreas'
'Schreiner, Simon H. F.'
'Sch\"uler, Philipp'
'G\"orls, Helmar'
'Kretschmer, Robert'

_publ_section_title
;
 Magnesium bis(amidinate) and bis(guanidinate) complexes: impact of the
 ligand backbone and bridging groups on the coordination behaviour.
;
_journal_issue 37
_journal_name_full 'Dalton transactions (Cambridge, England : 2003)'
_journal_page_first 13072
_journal_page_last 13082
_journal_paper_doi 10.1039/d0dt01923b
_journal_volume 49
_journal_year 2020
_chemical_formula_moiety 'C52 H88 I2 Mg2 N4 O4'
_chemical_formula_sum 'C52 H88 I2 Mg2 N4 O4'
_chemical_formula_weight 1135.68
_space_group_crystal_system monoclinic
_space_group_IT_number 14
_space_group_name_Hall '-P 2ybc'
_space_group_name_H-M_alt 'P 1 21/c 1'
_atom_sites_solution_hydrogens geom
_audit_creation_method SHELXL-2018/3
_audit_update_record
;
2020-05-03 deposited with the CCDC.	2020-08-21 downloaded from the CCDC.
;
_cell_angle_alpha 90
_cell_angle_beta 99.728(1)
_cell_angle_gamma 90
_cell_formula_units_Z 2
_cell_length_a 12.7508(1)
_cell_length_b 15.3921(1)
_cell_length_c 14.5516(1)
_cell_measurement_reflns_used 36332
_cell_measurement_temperature 123(2)
_cell_measurement_theta_max 74.451
_cell_measurement_theta_min 3.517
_cell_volume 2814.85(4)
_computing_cell_refinement 'CrysAlisPro 1.171.38.43 (Rigaku OD, 2015)'
_computing_data_collection 'CrysAlisPro 1.171.38.43 (Rigaku OD, 2015)'
_computing_data_reduction 'CrysAlisPro 1.171.38.43 (Rigaku OD, 2015)'
_computing_molecular_graphics SHELXTL/PC
_computing_publication_material 'SHELXL-2018/3 (Sheldrick, 2018)'
_computing_structure_refinement 'SHELXL-2018/3 (Sheldrick, 2018)'
_computing_structure_solution 'SHELXT 2014/5 (Sheldrick, 2014)'
_diffrn_ambient_temperature 123(2)
_diffrn_measured_fraction_theta_full 1.000
_diffrn_measured_fraction_theta_max 0.989
_diffrn_measurement_device_type 'Xcalibur, AtlasS2, Gemini ultra'
_diffrn_measurement_method '\w scans'
_diffrn_radiation_type CuK\a
_diffrn_radiation_wavelength 1.54184
_diffrn_reflns_av_R_equivalents 0.0534
_diffrn_reflns_av_unetI/netI 0.0266
_diffrn_reflns_Laue_measured_fraction_full 1.000
_diffrn_reflns_Laue_measured_fraction_max 0.989
_diffrn_reflns_limit_h_max 15
_diffrn_reflns_limit_h_min -15
_diffrn_reflns_limit_k_max 19
_diffrn_reflns_limit_k_min -19
_diffrn_reflns_limit_l_max 17
_diffrn_reflns_limit_l_min -18
_diffrn_reflns_number 36332
_diffrn_reflns_point_group_measured_fraction_full 1.000
_diffrn_reflns_point_group_measured_fraction_max 0.989
_diffrn_reflns_theta_full 67.684
_diffrn_reflns_theta_max 74.451
_diffrn_reflns_theta_min 3.517
_diffrn_source 'micro-focus sealed X-ray tube'
_exptl_absorpt_coefficient_mu 9.326
_exptl_absorpt_correction_T_max 0.737
_exptl_absorpt_correction_T_min 0.522
_exptl_absorpt_correction_type gaussian
_exptl_absorpt_process_details
; 
CrysAlisPro 1.171.38.43 (Rigaku Oxford Diffraction, 2015) 
Numerical absorption correction based on gaussian integration over 
   a multifaceted crystal model 
Empirical absorption correction using spherical harmonics, 
 implemented in SCALE3 ABSPACK scaling algorithm. 
;
_exptl_crystal_colour colourless
_exptl_crystal_density_diffrn 1.340
_exptl_crystal_density_method 'not measured'
_exptl_crystal_description prism
_exptl_crystal_F_000 1180
_exptl_crystal_size_max 0.215
_exptl_crystal_size_mid 0.170
_exptl_crystal_size_min 0.088
_refine_diff_density_max 1.721
_refine_diff_density_min -0.705
_refine_diff_density_rms 0.076
_refine_ls_extinction_method none
_refine_ls_goodness_of_fit_ref 1.042
_refine_ls_hydrogen_treatment constr
_refine_ls_matrix_type full
_refine_ls_number_parameters 296
_refine_ls_number_reflns 5684
_refine_ls_number_restraints 0
_refine_ls_restrained_S_all 1.042
_refine_ls_R_factor_all 0.0329
_refine_ls_R_factor_gt 0.0305
_refine_ls_shift/su_max 0.004
_refine_ls_shift/su_mean 0.000
_refine_ls_structure_factor_coef Fsqd
_refine_ls_weighting_details 'w=1/[\s^2^(Fo^2^)+(0.0427P)^2^+2.1032P] where P=(Fo^2^+2Fc^2^)/3'
_refine_ls_weighting_scheme calc
_refine_ls_wR_factor_gt 0.0791
_refine_ls_wR_factor_ref 0.0813
_reflns_Friedel_coverage 0.000
_reflns_number_gt 5237
_reflns_number_total 5684
_reflns_threshold_expression 'I > 2\s(I)'
_cod_data_source_file d0dt01923b2.cif
_cod_data_source_block FO7067_3a
_cod_depositor_comments 'Adding full bibliography for 7705422--7705428.cif.'
_cod_original_sg_symbol_H-M 'P 21/c'
_cod_database_code 7705422
_shelx_shelxl_version_number 2018/3
_shelx_space_group_comment
; 
The symmetry employed for this shelxl refinement is uniquely defined 
by the following loop, which should always be used as a source of 
symmetry information in preference to the above space-group names. 
They are only intended as comments. 
;
_shelx_estimated_absorpt_t_min 0.239
_shelx_estimated_absorpt_t_max 0.494

loop_
_space_group_symop_operation_xyz
'x, y, z'
'-x, y+1/2, -z+1/2'
'-x, -y, -z'
'x, -y-1/2, z-1/2'

loop_
_atom_site_label
_atom_site_type_symbol
_atom_site_fract_x
_atom_site_fract_y
_atom_site_fract_z
_atom_site_U_iso_or_equiv
_atom_site_adp_type
_atom_site_occupancy
_atom_site_site_symmetry_order
_atom_site_calc_flag
_atom_site_refinement_flags_posn
_atom_site_refinement_flags_adp
_atom_site_refinement_flags_occupancy
_atom_site_disorder_assembly
_atom_site_disorder_group
I1 I 0.43760(2) 0.75306(2) 0.40100(2) 0.02893(7) Uani 1 1 d . . . . .
Mg1 Mg 0.37646(5) 0.60843(4) 0.29226(5) 0.01685(14) Uani 1 1 d . . . . .
O1 O 0.30608(13) 0.68860(10) 0.17756(11) 0.0255(3) Uani 1 1 d . . . . .
O2 O 0.49247(12) 0.57539(10) 0.21758(12) 0.0276(3) Uani 1 1 d . . . . .
N1 N 0.25141(12) 0.52221(10) 0.29159(12) 0.0157(3) Uani 1 1 d . . . . .
N2 N 0.40287(14) 0.50264(11) 0.38732(13) 0.0206(4) Uani 1 1 d . . . . .
C1 C 0.15268(15) 0.50378(13) 0.23474(14) 0.0173(4) Uani 1 1 d . . . . .
C2 C 0.06348(16) 0.55550(15) 0.24368(15) 0.0235(4) Uani 1 1 d . . . . .
C3 C -0.03235(17) 0.54008(17) 0.18320(17) 0.0308(5) Uani 1 1 d . . . . .
H3A H -0.093029 0.574130 0.188989 0.037 Uiso 1 1 calc R U . . .
C4 C -0.04076(18) 0.47660(18) 0.11538(18) 0.0336(5) Uani 1 1 d . . . . .
H4A H -0.106980 0.466298 0.076036 0.040 Uiso 1 1 calc R U . . .
C5 C 0.04781(18) 0.42806(16) 0.10504(16) 0.0278(5) Uani 1 1 d . . . . .
H5A H 0.042299 0.385394 0.057293 0.033 Uiso 1 1 calc R U . . .
C6 C 0.14536(16) 0.44081(13) 0.16378(15) 0.0203(4) Uani 1 1 d . . . . .
C7 C 0.06932(18) 0.62576(17) 0.31733(18) 0.0325(5) Uani 1 1 d . . . . .
H7A H 0.141290 0.622260 0.357062 0.039 Uiso 1 1 calc R U . . .
C8 C -0.0131(3) 0.6131(2) 0.3810(2) 0.0473(7) Uani 1 1 d . . . . .
H8A H -0.004264 0.555433 0.409805 0.071 Uiso 1 1 calc R U . . .
H8B H -0.084771 0.618091 0.344333 0.071 Uiso 1 1 calc R U . . .
H8C H -0.003295 0.657692 0.429804 0.071 Uiso 1 1 calc R U . . .
C9 C 0.0585(3) 0.71585(19) 0.2734(2) 0.0448(7) Uani 1 1 d . . . . .
H9A H 0.117662 0.726068 0.239665 0.067 Uiso 1 1 calc R U . . .
H9B H 0.059828 0.759752 0.322373 0.067 Uiso 1 1 calc R U . . .
H9C H -0.009008 0.719699 0.229928 0.067 Uiso 1 1 calc R U . . .
C10 C 0.24111(17) 0.38695(14) 0.14812(16) 0.0240(4) Uani 1 1 d . . . . .
H10A H 0.299041 0.395977 0.202832 0.029 Uiso 1 1 calc R U . . .
C11 C 0.2166(2) 0.28967(15) 0.14052(19) 0.0343(5) Uani 1 1 d . . . . .
H11A H 0.183307 0.271475 0.193384 0.051 Uiso 1 1 calc R U . . .
H11B H 0.282802 0.257188 0.141163 0.051 Uiso 1 1 calc R U . . .
H11C H 0.167916 0.278031 0.082155 0.051 Uiso 1 1 calc R U . . .
C12 C 0.2834(2) 0.41523(18) 0.0603(2) 0.0387(6) Uani 1 1 d . . . . .
H12A H 0.306611 0.475943 0.066823 0.058 Uiso 1 1 calc R U . . .
H12B H 0.226883 0.409468 0.005934 0.058 Uiso 1 1 calc R U . . .
H12C H 0.343754 0.378374 0.051963 0.058 Uiso 1 1 calc R U . . .
C13 C 0.30373(15) 0.47510(12) 0.36346(14) 0.0164(4) Uani 1 1 d . . . . .
C14 C 0.25421(16) 0.40105(13) 0.41494(15) 0.0199(4) Uani 1 1 d . . . . .
C15 C 0.2655(2) 0.42537(16) 0.51877(16) 0.0291(5) Uani 1 1 d . . . . .
H15A H 0.231940 0.380512 0.551772 0.044 Uiso 1 1 calc R U . . .
H15B H 0.230759 0.481354 0.524837 0.044 Uiso 1 1 calc R U . . .
H15C H 0.341151 0.429712 0.545800 0.044 Uiso 1 1 calc R U . . .
C16 C 0.31084(18) 0.31417(14) 0.40163(17) 0.0273(5) Uani 1 1 d . . . . .
H16A H 0.281445 0.268138 0.436276 0.041 Uiso 1 1 calc R U . . .
H16B H 0.387217 0.320114 0.424965 0.041 Uiso 1 1 calc R U . . .
H16C H 0.299712 0.299225 0.335228 0.041 Uiso 1 1 calc R U . . .
C17 C 0.13482(16) 0.38489(15) 0.38166(17) 0.0265(5) Uani 1 1 d . . . . .
H17A H 0.109613 0.340572 0.421099 0.040 Uiso 1 1 calc R U . . .
H17B H 0.123325 0.364779 0.316833 0.040 Uiso 1 1 calc R U . . .
H17C H 0.095439 0.439024 0.385830 0.040 Uiso 1 1 calc R U . . .
C18 C 0.48399(16) 0.46706(14) 0.46071(15) 0.0228(4) Uani 1 1 d . . . . .
H18A H 0.547502 0.450667 0.433792 0.027 Uiso 1 1 calc R U . . .
H18B H 0.456163 0.413936 0.486481 0.027 Uiso 1 1 calc R U . . .
C19 C 0.2550(2) 0.65109(16) 0.09032(17) 0.0323(5) Uani 1 1 d . . . . .
H19A H 0.214880 0.598159 0.101495 0.039 Uiso 1 1 calc R U . . .
H19B H 0.308362 0.635613 0.050914 0.039 Uiso 1 1 calc R U . . .
C20 C 0.1802(2) 0.7210(2) 0.0437(2) 0.0453(7) Uani 1 1 d . . . . .
H20A H 0.175073 0.718913 -0.024872 0.054 Uiso 1 1 calc R U . . .
H20B H 0.108144 0.713975 0.059524 0.054 Uiso 1 1 calc R U . . .
C21 C 0.2305(3) 0.80529(19) 0.0828(2) 0.0446(7) Uani 1 1 d . . . . .
H21A H 0.256057 0.839432 0.033272 0.053 Uiso 1 1 calc R U . . .
H21B H 0.178632 0.840749 0.109902 0.053 Uiso 1 1 calc R U . . .
C22 C 0.3221(3) 0.77920(17) 0.1568(2) 0.0476(8) Uani 1 1 d . . . . .
H22A H 0.390359 0.786922 0.133958 0.057 Uiso 1 1 calc R U . . .
H22B H 0.323405 0.815200 0.213332 0.057 Uiso 1 1 calc R U . . .
C23 C 0.55836(19) 0.63787(16) 0.17878(19) 0.0326(5) Uani 1 1 d . . . . .
H23A H 0.561127 0.693735 0.212826 0.039 Uiso 1 1 calc R U . . .
H23B H 0.530348 0.648554 0.112055 0.039 Uiso 1 1 calc R U . . .
C24 C 0.6669(2) 0.59660(17) 0.1906(2) 0.0389(6) Uani 1 1 d . . . . .
H24A H 0.706644 0.616056 0.141484 0.047 Uiso 1 1 calc R U . . .
H24B H 0.709070 0.610199 0.252524 0.047 Uiso 1 1 calc R U . . .
C25 C 0.6415(3) 0.5018(2) 0.1817(4) 0.0777(15) Uani 1 1 d . . . . .
H25A H 0.633396 0.483374 0.115679 0.093 Uiso 1 1 calc R U . . .
H25B H 0.698908 0.467075 0.218772 0.093 Uiso 1 1 calc R U . . .
C26 C 0.5414(2) 0.49010(16) 0.2169(2) 0.0384(6) Uani 1 1 d . . . . .
H26A H 0.493941 0.449958 0.176071 0.046 Uiso 1 1 calc R U . . .
H26B H 0.555286 0.465522 0.280692 0.046 Uiso 1 1 calc R U . . .

loop_
_atom_site_aniso_label
_atom_site_aniso_U_11
_atom_site_aniso_U_22
_atom_site_aniso_U_33
_atom_site_aniso_U_23
_atom_site_aniso_U_13
_atom_site_aniso_U_12
I1 0.04462(11) 0.01574(9) 0.02209(11) -0.00055(4) -0.00687(7) -0.00021(5)
Mg1 0.0191(3) 0.0129(3) 0.0175(3) 0.0026(2) 0.0000(2) -0.0020(2)
O1 0.0375(8) 0.0157(7) 0.0202(8) 0.0036(6) -0.0040(6) -0.0027(6)
O2 0.0306(8) 0.0177(7) 0.0377(9) 0.0055(6) 0.0153(7) 0.0011(6)
N1 0.0159(7) 0.0124(7) 0.0175(8) 0.0017(6) -0.0009(6) -0.0003(6)
N2 0.0200(8) 0.0179(8) 0.0216(9) 0.0056(7) -0.0036(7) -0.0031(6)
C1 0.0170(8) 0.0168(9) 0.0167(10) 0.0043(7) -0.0008(7) -0.0009(7)
C2 0.0199(9) 0.0278(11) 0.0218(11) 0.0023(9) 0.0006(8) 0.0041(8)
C3 0.0184(9) 0.0410(13) 0.0313(13) 0.0018(10) -0.0010(9) 0.0075(9)
C4 0.0224(10) 0.0432(14) 0.0306(13) 0.0006(11) -0.0092(9) -0.0012(10)
C5 0.0286(11) 0.0298(12) 0.0224(12) -0.0028(9) -0.0038(9) -0.0043(9)
C6 0.0229(9) 0.0183(9) 0.0188(10) 0.0020(8) 0.0007(8) -0.0019(8)
C7 0.0272(11) 0.0382(13) 0.0309(13) -0.0066(10) 0.0010(9) 0.0121(10)
C8 0.0612(18) 0.0470(17) 0.0378(16) 0.0007(13) 0.0205(14) 0.0197(14)
C9 0.0538(16) 0.0348(15) 0.0480(17) -0.0086(13) 0.0146(14) 0.0049(12)
C10 0.0269(10) 0.0188(10) 0.0251(11) -0.0037(8) 0.0013(8) 0.0001(8)
C11 0.0431(13) 0.0203(11) 0.0379(14) -0.0051(10) 0.0027(11) 0.0003(9)
C12 0.0437(14) 0.0343(13) 0.0424(16) 0.0053(11) 0.0192(12) 0.0120(11)
C13 0.0201(9) 0.0125(8) 0.0157(9) 0.0007(7) 0.0009(7) -0.0002(7)
C14 0.0242(9) 0.0151(9) 0.0194(10) 0.0038(8) 0.0003(8) -0.0041(7)
C15 0.0396(12) 0.0264(11) 0.0220(12) 0.0047(9) 0.0068(10) -0.0064(9)
C16 0.0328(11) 0.0158(10) 0.0314(12) 0.0053(9) -0.0002(9) -0.0005(8)
C17 0.0232(10) 0.0261(11) 0.0296(12) 0.0091(9) 0.0030(9) -0.0063(8)
C18 0.0213(9) 0.0192(10) 0.0255(11) 0.0040(9) -0.0025(8) 0.0012(8)
C19 0.0487(14) 0.0243(11) 0.0212(12) 0.0021(9) -0.0022(10) -0.0072(10)
C20 0.0494(16) 0.0484(17) 0.0314(15) 0.0093(13) -0.0122(12) -0.0012(14)
C21 0.0567(16) 0.0305(13) 0.0422(16) 0.0127(12) -0.0039(13) 0.0086(12)
C22 0.077(2) 0.0177(12) 0.0378(16) 0.0112(11) -0.0205(14) -0.0099(13)
C23 0.0341(12) 0.0275(12) 0.0398(14) 0.0104(10) 0.0162(10) -0.0024(9)
C24 0.0330(12) 0.0303(13) 0.0561(18) 0.0018(12) 0.0157(12) -0.0027(10)
C25 0.0491(18) 0.0249(15) 0.170(5) -0.006(2) 0.050(2) -0.0015(13)
C26 0.0452(14) 0.0188(11) 0.0570(18) 0.0005(11) 0.0260(13) 0.0034(10)

loop_
_atom_type_symbol
_atom_type_description
_atom_type_scat_dispersion_real
_atom_type_scat_dispersion_imag
_atom_type_scat_source
C C 0.0181 0.0091 'International Tables Vol C Tables 4.2.6.8 and 6.1.1.4'
H H 0.0000 0.0000 'International Tables Vol C Tables 4.2.6.8 and 6.1.1.4'
I I -0.3257 6.8362 'International Tables Vol C Tables 4.2.6.8 and 6.1.1.4'
Mg Mg 0.1719 0.1771 'International Tables Vol C Tables 4.2.6.8 and 6.1.1.4'
N N 0.0311 0.0180 'International Tables Vol C Tables 4.2.6.8 and 6.1.1.4'
O O 0.0492 0.0322 'International Tables Vol C Tables 4.2.6.8 and 6.1.1.4'

loop_
_geom_angle_atom_site_label_1
_geom_angle_atom_site_label_2
_geom_angle_atom_site_label_3
_geom_angle
_geom_angle_site_symmetry_1
_geom_angle_site_symmetry_3
_geom_angle_publ_flag
O2 Mg1 N1 117.62(7) . . ?
O2 Mg1 N2 96.09(7) . . ?
N1 Mg1 N2 63.26(6) . . ?
O2 Mg1 O1 88.55(7) . . ?
N1 Mg1 O1 98.29(7) . . ?
N2 Mg1 O1 161.01(7) . . ?
O2 Mg1 C13 111.25(7) . . ?
N1 Mg1 C13 32.05(6) . . ?
N2 Mg1 C13 31.32(6) . . ?
O1 Mg1 C13 130.34(7) . . ?
O2 Mg1 I1 110.21(5) . . ?
N1 Mg1 I1 131.31(6) . . ?
N2 Mg1 I1 104.23(5) . . ?
O1 Mg1 I1 91.29(5) . . ?
C13 Mg1 I1 120.22(5) . . ?
C19 O1 C22 105.04(17) . . ?
C19 O1 Mg1 121.35(13) . . ?
C22 O1 Mg1 131.35(14) . . ?
C23 O2 C26 108.54(17) . . ?
C23 O2 Mg1 124.08(14) . . ?
C26 O2 Mg1 125.35(14) . . ?
C13 N1 C1 128.26(16) . . ?
C13 N1 Mg1 93.50(12) . . ?
C1 N1 Mg1 137.69(13) . . ?
C13 N2 C18 126.76(18) . . ?
C13 N2 Mg1 92.03(12) . . ?
C18 N2 Mg1 140.98(14) . . ?
C6 C1 C2 120.07(18) . . ?
C6 C1 N1 120.64(18) . . ?
C2 C1 N1 118.98(18) . . ?
C3 C2 C1 118.5(2) . . ?
C3 C2 C7 119.9(2) . . ?
C1 C2 C7 121.56(18) . . ?
C4 C3 C2 121.6(2) . . ?
C4 C3 H3A 119.2 . . ?
C2 C3 H3A 119.2 . . ?
C3 C4 C5 119.6(2) . . ?
C3 C4 H4A 120.2 . . ?
C5 C4 H4A 120.2 . . ?
C4 C5 C6 121.0(2) . . ?
C4 C5 H5A 119.5 . . ?
C6 C5 H5A 119.5 . . ?
C5 C6 C1 119.1(2) . . ?
C5 C6 C10 119.0(2) . . ?
C1 C6 C10 121.91(18) . . ?
C2 C7 C9 111.3(2) . . ?
C2 C7 C8 112.4(2) . . ?
C9 C7 C8 110.4(2) . . ?
C2 C7 H7A 107.5 . . ?
C9 C7 H7A 107.5 . . ?
C8 C7 H7A 107.5 . . ?
C7 C8 H8A 109.5 . . ?
C7 C8 H8B 109.5 . . ?
H8A C8 H8B 109.5 . . ?
C7 C8 H8C 109.5 . . ?
H8A C8 H8C 109.5 . . ?
H8B C8 H8C 109.5 . . ?
C7 C9 H9A 109.5 . . ?
C7 C9 H9B 109.5 . . ?
H9A C9 H9B 109.5 . . ?
C7 C9 H9C 109.5 . . ?
H9A C9 H9C 109.5 . . ?
H9B C9 H9C 109.5 . . ?
C6 C10 C11 112.58(19) . . ?
C6 C10 C12 111.96(19) . . ?
C11 C10 C12 108.3(2) . . ?
C6 C10 H10A 107.9 . . ?
C11 C10 H10A 107.9 . . ?
C12 C10 H10A 107.9 . . ?
C10 C11 H11A 109.5 . . ?
C10 C11 H11B 109.5 . . ?
H11A C11 H11B 109.5 . . ?
C10 C11 H11C 109.5 . . ?
H11A C11 H11C 109.5 . . ?
H11B C11 H11C 109.5 . . ?
C10 C12 H12A 109.5 . . ?
C10 C12 H12B 109.5 . . ?
H12A C12 H12B 109.5 . . ?
C10 C12 H12C 109.5 . . ?
H12A C12 H12C 109.5 . . ?
H12B C12 H12C 109.5 . . ?
N2 C13 N1 110.85(17) . . ?
N2 C13 C14 123.79(17) . . ?
N1 C13 C14 125.31(17) . . ?
N2 C13 Mg1 56.66(10) . . ?
N1 C13 Mg1 54.45(10) . . ?
C14 C13 Mg1 173.28(14) . . ?
C17 C14 C15 105.79(18) . . ?
C17 C14 C16 106.19(17) . . ?
C15 C14 C16 111.38(18) . . ?
C17 C14 C13 115.32(17) . . ?
C15 C14 C13 108.43(16) . . ?
C16 C14 C13 109.70(17) . . ?
C14 C15 H15A 109.5 . . ?
C14 C15 H15B 109.5 . . ?
H15A C15 H15B 109.5 . . ?
C14 C15 H15C 109.5 . . ?
H15A C15 H15C 109.5 . . ?
H15B C15 H15C 109.5 . . ?
C14 C16 H16A 109.5 . . ?
C14 C16 H16B 109.5 . . ?
H16A C16 H16B 109.5 . . ?
C14 C16 H16C 109.5 . . ?
H16A C16 H16C 109.5 . . ?
H16B C16 H16C 109.5 . . ?
C14 C17 H17A 109.5 . . ?
C14 C17 H17B 109.5 . . ?
H17A C17 H17B 109.5 . . ?
C14 C17 H17C 109.5 . . ?
H17A C17 H17C 109.5 . . ?
H17B C17 H17C 109.5 . . ?
N2 C18 C18 111.3(2) . 3_666 ?
N2 C18 H18A 109.4 . . ?
C18 C18 H18A 109.4 3_666 . ?
N2 C18 H18B 109.4 . . ?
C18 C18 H18B 109.4 3_666 . ?
H18A C18 H18B 108.0 . . ?
O1 C19 C20 105.3(2) . . ?
O1 C19 H19A 110.7 . . ?
C20 C19 H19A 110.7 . . ?
O1 C19 H19B 110.7 . . ?
C20 C19 H19B 110.7 . . ?
H19A C19 H19B 108.8 . . ?
C21 C20 C19 104.2(2) . . ?
C21 C20 H20A 110.9 . . ?
C19 C20 H20A 110.9 . . ?
C21 C20 H20B 110.9 . . ?
C19 C20 H20B 110.9 . . ?
H20A C20 H20B 108.9 . . ?
C22 C21 C20 105.6(2) . . ?
C22 C21 H21A 110.6 . . ?
C20 C21 H21A 110.6 . . ?
C22 C21 H21B 110.6 . . ?
C20 C21 H21B 110.6 . . ?
H21A C21 H21B 108.8 . . ?
O1 C22 C21 106.7(2) . . ?
O1 C22 H22A 110.4 . . ?
C21 C22 H22A 110.4 . . ?
O1 C22 H22B 110.4 . . ?
C21 C22 H22B 110.4 . . ?
H22A C22 H22B 108.6 . . ?
O2 C23 C24 104.89(19) . . ?
O2 C23 H23A 110.8 . . ?
C24 C23 H23A 110.8 . . ?
O2 C23 H23B 110.8 . . ?
C24 C23 H23B 110.8 . . ?
H23A C23 H23B 108.8 . . ?
C25 C24 C23 102.7(2) . . ?
C25 C24 H24A 111.2 . . ?
C23 C24 H24A 111.2 . . ?
C25 C24 H24B 111.2 . . ?
C23 C24 H24B 111.2 . . ?
H24A C24 H24B 109.1 . . ?
C26 C25 C24 106.2(3) . . ?
C26 C25 H25A 110.5 . . ?
C24 C25 H25A 110.5 . . ?
C26 C25 H25B 110.5 . . ?
C24 C25 H25B 110.5 . . ?
H25A C25 H25B 108.7 . . ?
O2 C26 C25 106.9(2) . . ?
O2 C26 H26A 110.3 . . ?
C25 C26 H26A 110.3 . . ?
O2 C26 H26B 110.3 . . ?
C25 C26 H26B 110.3 . . ?
H26A C26 H26B 108.6 . . ?

loop_
_geom_bond_atom_site_label_1
_geom_bond_atom_site_label_2
_geom_bond_distance
_geom_bond_site_symmetry_2
_geom_bond_publ_flag
I1 Mg1 2.7661(7) . ?
Mg1 O2 2.0423(17) . ?
Mg1 N1 2.0733(17) . ?
Mg1 N2 2.1263(18) . ?
Mg1 O1 2.1466(16) . ?
Mg1 C13 2.544(2) . ?
O1 C19 1.446(3) . ?
O1 C22 1.449(3) . ?
O2 C23 1.453(3) . ?
O2 C26 1.454(3) . ?
N1 C13 1.352(2) . ?
N1 C1 1.413(2) . ?
N2 C13 1.323(3) . ?
N2 C18 1.462(3) . ?
C1 C6 1.408(3) . ?
C1 C2 1.412(3) . ?
C2 C3 1.400(3) . ?
C2 C7 1.516(3) . ?
C3 C4 1.380(4) . ?
C3 H3A 0.9500 . ?
C4 C5 1.383(4) . ?
C4 H4A 0.9500 . ?
C5 C6 1.399(3) . ?
C5 H5A 0.9500 . ?
C6 C10 1.524(3) . ?
C7 C9 1.523(4) . ?
C7 C8 1.527(4) . ?
C7 H7A 1.0000 . ?
C8 H8A 0.9800 . ?
C8 H8B 0.9800 . ?
C8 H8C 0.9800 . ?
C9 H9A 0.9800 . ?
C9 H9B 0.9800 . ?
C9 H9C 0.9800 . ?
C10 C11 1.530(3) . ?
C10 C12 1.532(4) . ?
C10 H10A 1.0000 . ?
C11 H11A 0.9800 . ?
C11 H11B 0.9800 . ?
C11 H11C 0.9800 . ?
C12 H12A 0.9800 . ?
C12 H12B 0.9800 . ?
C12 H12C 0.9800 . ?
C13 C14 1.555(3) . ?
C14 C17 1.538(3) . ?
C14 C15 1.540(3) . ?
C14 C16 1.547(3) . ?
C15 H15A 0.9800 . ?
C15 H15B 0.9800 . ?
C15 H15C 0.9800 . ?
C16 H16A 0.9800 . ?
C16 H16B 0.9800 . ?
C16 H16C 0.9800 . ?
C17 H17A 0.9800 . ?
C17 H17B 0.9800 . ?
C17 H17C 0.9800 . ?
C18 C18 1.531(4) 3_666 ?
C18 H18A 0.9900 . ?
C18 H18B 0.9900 . ?
C19 C20 1.519(4) . ?
C19 H19A 0.9900 . ?
C19 H19B 0.9900 . ?
C20 C21 1.515(4) . ?
C20 H20A 0.9900 . ?
C20 H20B 0.9900 . ?
C21 C22 1.503(4) . ?
C21 H21A 0.9900 . ?
C21 H21B 0.9900 . ?
C22 H22A 0.9900 . ?
C22 H22B 0.9900 . ?
C23 C24 1.506(3) . ?
C23 H23A 0.9900 . ?
C23 H23B 0.9900 . ?
C24 C25 1.495(4) . ?
C24 H24A 0.9900 . ?
C24 H24B 0.9900 . ?
C25 C26 1.464(4) . ?
C25 H25A 0.9900 . ?
C25 H25B 0.9900 . ?
C26 H26A 0.9900 . ?
C26 H26B 0.9900 . ?
